data_7037819
loop_
_publ_author_name
'Ren, Min'
'Xu, Zhong-Li'
'Bao, Song-Song'
'Wang, Ting-Ting'
'Zheng, Ze-Hua'
'Ferreira, Rute A. S.'
'Zheng, Li-Min'
'Carlos, Luis D.'

_publ_section_title
;
 Lanthanide salen-type complexes exhibiting single ion magnet and
 photoluminescent properties.
;
_journal_issue 7
_journal_name_full 'Dalton transactions (Cambridge, England : 2003)'
_journal_page_first 2974
_journal_page_last 2982
_journal_paper_doi 10.1039/c5dt03897a
_journal_volume 45
_journal_year 2016
_chemical_formula_moiety '2(C32 H24 N8 O12 Tb), 2(C6 H16 N),  0.25(H8 O4), 2(C H4 O'
_chemical_formula_sum 'C39 H45 N9 O13.5 Tb'
_chemical_formula_weight 1014.76
_chemical_name_systematic
; 
 ? 
;
_space_group_IT_number 2
_symmetry_cell_setting triclinic
_symmetry_space_group_name_Hall '-P 1'
_symmetry_space_group_name_H-M 'P -1'
_atom_sites_solution_hydrogens geom
_atom_sites_solution_primary direct
_atom_sites_solution_secondary difmap
_audit_creation_method SHELXL-97
_audit_update_record
;
2015-06-01 deposited with the CCDC.
2015-12-29 downloaded from the CCDC.
;
_cell_angle_alpha 70.024(11)
_cell_angle_beta 75.363(11)
_cell_angle_gamma 72.030(11)
_cell_formula_units_Z 2
_cell_length_a 12.427(8)
_cell_length_b 12.703(8)
_cell_length_c 15.553(10)
_cell_measurement_reflns_used 3518
_cell_measurement_temperature 298(2)
_cell_measurement_theta_max 21.877
_cell_measurement_theta_min 2.421
_cell_volume 2165(2)
_computing_cell_refinement SMART
_computing_data_collection 'SMART (Bruker, 2000)'
_computing_data_reduction 'SAINT (Bruker, 2000)'
_computing_molecular_graphics SHELXTL
_computing_publication_material SHELXTL
_computing_structure_refinement SHELXTL
_computing_structure_solution 'SHELXTL (Bruker, 2000)'
_diffrn_ambient_temperature 298(2)
_diffrn_measured_fraction_theta_full 0.996
_diffrn_measured_fraction_theta_max 0.996
_diffrn_measurement_device_type 'Bruker AFEX II'
_diffrn_radiation_monochromator graphite
_diffrn_radiation_source 'fine-focus sealed tube'
_diffrn_radiation_type MoK\a
_diffrn_radiation_wavelength 0.71073
_diffrn_reflns_av_R_equivalents 0.0280
_diffrn_reflns_av_unetI/netI 0.0502
_diffrn_reflns_limit_h_max 12
_diffrn_reflns_limit_h_min -14
_diffrn_reflns_limit_k_max 14
_diffrn_reflns_limit_k_min -15
_diffrn_reflns_limit_l_max 18
_diffrn_reflns_limit_l_min -16
_diffrn_reflns_number 12267
_diffrn_reflns_theta_full 25.00
_diffrn_reflns_theta_max 25.00
_diffrn_reflns_theta_min 1.76
_exptl_absorpt_coefficient_mu 1.708
_exptl_absorpt_correction_T_max 0.6747
_exptl_absorpt_correction_T_min 0.5136
_exptl_absorpt_correction_type multi-scan
_exptl_absorpt_process_details 'SADABS(Bruker, 2000)'
_exptl_crystal_colour yellow
_exptl_crystal_density_diffrn 1.557
_exptl_crystal_density_method 'not measured'
_exptl_crystal_description block
_exptl_crystal_F_000 1030
_exptl_crystal_size_max 0.45
_exptl_crystal_size_mid 0.25
_exptl_crystal_size_min 0.25
_refine_diff_density_max 0.745
_refine_diff_density_min -0.545
_refine_diff_density_rms 0.079
_refine_ls_extinction_method none
_refine_ls_goodness_of_fit_ref 0.995
_refine_ls_hydrogen_treatment constr
_refine_ls_matrix_type full
_refine_ls_number_parameters 636
_refine_ls_number_reflns 7605
_refine_ls_number_restraints 254
_refine_ls_restrained_S_all 1.003
_refine_ls_R_factor_all 0.0517
_refine_ls_R_factor_gt 0.0378
_refine_ls_shift/su_max 0.003
_refine_ls_shift/su_mean 0.000
_refine_ls_structure_factor_coef Fsqd
_refine_ls_weighting_details 'calc w=1/[\s^2^(Fo^2^)+(0.0496P)^2^+0.7074P] where P=(Fo^2^+2Fc^2^)/3'
_refine_ls_weighting_scheme calc
_refine_ls_wR_factor_gt 0.0860
_refine_ls_wR_factor_ref 0.0926
_reflns_number_gt 6297
_reflns_number_total 7605
_reflns_threshold_expression >2sigma(I)
_cod_data_source_file c5dt03897a2.cif
_cod_data_source_block 1
_cod_depositor_comments
;
The following automatic conversions were performed:

'_symmetry_cell_setting' value 'Triclinic' changed to 'triclinic'
according to
/usr/data/users/saulius/crontab/automatic-downloads/rss-feeds/RSC/lib/dictionaries/cif_core.dic
dictionary named 'cif_core.dic' version 2.4.2 from 2011-04-26.

Automatic conversion script
Id: cif_fix_values 4268 2015-11-12 08:31:59Z antanas 

 Adding full bibliography for 7037818--7037822.cif.
;
_cod_original_formula_sum 'C39 H45 N9 O13.50 Tb'
_cod_database_code 7037819

loop_
_symmetry_equiv_pos_as_xyz
'x, y, z'
'-x, -y, -z'

loop_
_atom_site_label
_atom_site_type_symbol
_atom_site_fract_x
_atom_site_fract_y
_atom_site_fract_z
_atom_site_U_iso_or_equiv
_atom_site_adp_type
_atom_site_occupancy
_atom_site_symmetry_multiplicity
_atom_site_calc_flag
_atom_site_refinement_flags
_atom_site_disorder_assembly
_atom_site_disorder_group
Tb1 Tb 0.231604(19) 0.814047(18) 0.268439(15) 0.04191(9) Uani 1 1 d . A .
C1 C -0.0075(4) 0.7487(4) 0.2591(4) 0.0537(12) Uani 1 1 d . A .
C2 C -0.1109(5) 0.7162(5) 0.3126(4) 0.0603(13) Uani 1 1 d . . .
C3 C -0.2006(5) 0.7200(5) 0.2733(5) 0.0747(17) Uani 1 1 d . A .
H3 H -0.2654 0.6975 0.3113 0.090 Uiso 1 1 calc R . .
C4 C -0.1952(6) 0.7563(5) 0.1800(5) 0.0803(18) Uani 1 1 d . . .
H4 H -0.2539 0.7557 0.1533 0.096 Uiso 1 1 calc R A .
C5 C -0.1008(5) 0.7940(5) 0.1260(4) 0.0713(16) Uani 1 1 d . A .
H5 H -0.0982 0.8218 0.0620 0.086 Uiso 1 1 calc R . .
C6 C -0.0094(5) 0.7927(4) 0.1620(4) 0.0579(13) Uani 1 1 d . . .
C7 C 0.0820(5) 0.8405(4) 0.0974(4) 0.0586(13) Uani 1 1 d . A .
H7 H 0.0749 0.8647 0.0351 0.070 Uiso 1 1 calc R . .
C8 C 0.2481(5) 0.9074(4) 0.0365(3) 0.0585(13) Uani 1 1 d . A .
H8A H 0.2126 0.9374 -0.0186 0.070 Uiso 1 1 calc R . .
H8B H 0.3189 0.8507 0.0253 0.070 Uiso 1 1 calc R . .
C9 C 0.2731(5) 1.0039(4) 0.0571(3) 0.0585(13) Uani 1 1 d . A .
H9A H 0.3237 1.0409 0.0048 0.070 Uiso 1 1 calc R . .
H9B H 0.2024 1.0613 0.0669 0.070 Uiso 1 1 calc R . .
C10 C 0.4109(4) 0.9965(4) 0.1380(3) 0.0518(12) Uani 1 1 d . A .
H10 H 0.4329 1.0488 0.0823 0.062 Uiso 1 1 calc R . .
C11 C 0.4765(4) 0.9700(4) 0.2100(3) 0.0487(11) Uani 1 1 d . . .
C12 C 0.5633(5) 1.0254(4) 0.1906(4) 0.0637(14) Uani 1 1 d . . .
H12 H 0.5784 1.0744 0.1313 0.076 Uiso 1 1 calc R . .
C13 C 0.6282(5) 1.0113(5) 0.2552(4) 0.0736(16) Uani 1 1 d . . .
H13 H 0.6853 1.0507 0.2404 0.088 Uiso 1 1 calc R . .
C14 C 0.6069(5) 0.9383(5) 0.3410(4) 0.0656(14) Uani 1 1 d . . .
H14 H 0.6489 0.9285 0.3861 0.079 Uiso 1 1 calc R . .
C15 C 0.5246(4) 0.8793(4) 0.3618(3) 0.0508(11) Uani 1 1 d . . .
C16 C 0.4517(4) 0.8937(4) 0.2994(3) 0.0443(11) Uani 1 1 d . A .
C17 C 0.4753(4) 0.6269(4) 0.2166(3) 0.0445(11) Uani 1 1 d . A .
C18 C 0.5775(4) 0.6163(4) 0.1514(4) 0.0530(12) Uani 1 1 d . . .
C19 C 0.6836(5) 0.5466(5) 0.1732(4) 0.0646(14) Uani 1 1 d . B .
H19 H 0.7483 0.5457 0.1274 0.077 Uiso 1 1 calc R . .
C20 C 0.6922(5) 0.4796(5) 0.2618(4) 0.0697(16) Uani 1 1 d . . .
H20 H 0.7620 0.4311 0.2773 0.084 Uiso 1 1 calc R B .
C21 C 0.5955(5) 0.4857(4) 0.3274(4) 0.0632(14) Uani 1 1 d . B .
H21 H 0.6015 0.4391 0.3878 0.076 Uiso 1 1 calc R . .
C22 C 0.4887(4) 0.5573(4) 0.3094(3) 0.0505(12) Uani 1 1 d . . .
C23 C 0.3939(5) 0.5566(4) 0.3859(3) 0.0542(13) Uani 1 1 d . A .
H23 H 0.4071 0.4993 0.4412 0.065 Uiso 1 1 calc R . .
C24 C 0.2153(5) 0.6092(5) 0.4737(3) 0.0623(14) Uani 1 1 d . A .
H24A H 0.2505 0.5439 0.5210 0.075 Uiso 1 1 calc R . .
H24B H 0.1470 0.5942 0.4658 0.075 Uiso 1 1 calc R . .
C25 C 0.1840(5) 0.7175(5) 0.5030(3) 0.0654(15) Uani 1 1 d . A .
H25A H 0.1311 0.7089 0.5613 0.078 Uiso 1 1 calc R . .
H25B H 0.2522 0.7317 0.5119 0.078 Uiso 1 1 calc R . .
C26 C 0.0313(5) 0.8715(5) 0.4557(4) 0.0680(16) Uani 1 1 d . A .
H26 H 0.0007 0.8481 0.5183 0.082 Uiso 1 1 calc R . .
C27 C -0.0405(5) 0.9691(5) 0.3983(4) 0.0630(14) Uani 1 1 d . . .
C28 C -0.1539(6) 1.0127(7) 0.4364(5) 0.089(2) Uani 1 1 d . . .
H28 H -0.1796 0.9765 0.4979 0.107 Uiso 1 1 calc R . .
C29 C -0.2288(6) 1.1041(7) 0.3896(7) 0.099(3) Uani 1 1 d . . .
H29 H -0.3037 1.1286 0.4181 0.119 Uiso 1 1 calc R . .
C30 C -0.1918(6) 1.1588(6) 0.3005(7) 0.093(2) Uani 1 1 d . C .
H30 H -0.2415 1.2214 0.2668 0.111 Uiso 1 1 calc R . .
C31 C -0.0797(5) 1.1214(5) 0.2595(5) 0.0738(18) Uani 1 1 d D . .
C32 C 0.0003(5) 1.0233(4) 0.3042(4) 0.0589(14) Uani 1 1 d . A .
C33 C 0.2537(6) 0.2718(6) 0.2238(5) 0.095(2) Uani 1 1 d . . .
H33A H 0.1935 0.2960 0.1868 0.114 Uiso 1 1 calc R . .
H33B H 0.3260 0.2494 0.1847 0.114 Uiso 1 1 calc R . .
C34 C 0.2350(8) 0.1707(7) 0.3003(8) 0.158(5) Uani 1 1 d . . .
H34A H 0.2463 0.1070 0.2764 0.237 Uiso 1 1 calc R . .
H34B H 0.1581 0.1873 0.3331 0.237 Uiso 1 1 calc R . .
H34C H 0.2884 0.1510 0.3418 0.237 Uiso 1 1 calc R . .
C35 C 0.1461(8) 0.4181(7) 0.3093(6) 0.111(3) Uani 1 1 d . . .
H35A H 0.1388 0.3628 0.3703 0.134 Uiso 1 1 calc R . .
H35B H 0.1514 0.4888 0.3172 0.134 Uiso 1 1 calc R . .
C36 C 0.0406(8) 0.4429(9) 0.2690(8) 0.155(4) Uani 1 1 d . . .
H36A H 0.0499 0.4921 0.2064 0.233 Uiso 1 1 calc R . .
H36B H -0.0244 0.4808 0.3055 0.233 Uiso 1 1 calc R . .
H36C H 0.0285 0.3718 0.2691 0.233 Uiso 1 1 calc R . .
C37 C 0.3532(8) 0.3526(8) 0.2953(7) 0.122(3) Uani 1 1 d . . .
H37A H 0.3505 0.2894 0.3521 0.147 Uiso 1 1 calc R . .
H37B H 0.3468 0.4216 0.3118 0.147 Uiso 1 1 calc R . .
C38 C 0.4692(7) 0.3246(7) 0.2318(8) 0.144(4) Uani 1 1 d . . .
H38A H 0.4788 0.2526 0.2199 0.215 Uiso 1 1 calc R . .
H38B H 0.5304 0.3187 0.2618 0.215 Uiso 1 1 calc R . .
H38C H 0.4705 0.3850 0.1743 0.215 Uiso 1 1 calc R . .
N1 N 0.1713(3) 0.8537(3) 0.1155(3) 0.0510(10) Uani 1 1 d . . .
N2 N 0.3273(3) 0.9582(3) 0.1401(3) 0.0487(9) Uani 1 1 d . . .
N3 N 0.2956(4) 0.6245(3) 0.3863(3) 0.0492(9) Uani 1 1 d . . .
N4 N 0.1307(4) 0.8142(4) 0.4310(3) 0.0549(10) Uani 1 1 d . . .
N5 N -0.1257(5) 0.6809(5) 0.4122(4) 0.0824(14) Uani 0.661(12) 1 d PDU A 1
O5 O -0.0438(6) 0.6166(11) 0.4505(5) 0.121(4) Uani 0.661(12) 1 d PDU A 1
O6 O -0.2201(8) 0.7015(10) 0.4583(8) 0.118(4) Uani 0.661(12) 1 d PDU A 1
N5' N -0.1257(5) 0.6809(5) 0.4122(4) 0.0824(14) Uani 0.339(12) 1 d PDU A 2
O5' O -0.0774(15) 0.7158(17) 0.4513(9) 0.094(4) Uani 0.339(12) 1 d PDU A 2
O6' O -0.2086(14) 0.644(2) 0.4543(17) 0.110(5) Uani 0.339(12) 1 d PDU A 2
N6 N 0.5102(4) 0.7982(5) 0.4537(3) 0.0695(13) Uani 1 1 d . . .
N7 N 0.5769(5) 0.6850(4) 0.0565(3) 0.0696(12) Uani 0.865(7) 1 d PDU B 1
O9 O 0.6588(5) 0.7233(6) 0.0130(4) 0.107(2) Uani 0.865(7) 1 d PDU B 1
O10 O 0.4977(4) 0.6984(5) 0.0183(3) 0.0904(17) Uani 0.865(7) 1 d PDU B 1
N7' N 0.5769(5) 0.6850(4) 0.0565(3) 0.0696(12) Uani 0.135(7) 1 d PDU B 2
O9' O 0.512(3) 0.7800(18) 0.0400(18) 0.088(7) Uani 0.135(7) 1 d PDU B 2
O10' O 0.636(3) 0.647(3) -0.0062(15) 0.098(6) Uani 0.135(7) 1 d PDU B 2
N8 N -0.0447(7) 1.1831(6) 0.1660(6) 0.113(2) Uani 0.768(7) 1 d PDU C 1
O11 O 0.0494(7) 1.2062(6) 0.1413(6) 0.132(3) Uani 0.768(7) 1 d PDU C 1
O12 O -0.1107(8) 1.2214(9) 0.1113(6) 0.161(3) Uani 0.768(7) 1 d PDU C 1
N8' N -0.0447(7) 1.1831(6) 0.1660(6) 0.113(2) Uani 0.232(7) 1 d PDU C 2
O11' O -0.011(2) 1.1239(19) 0.1127(15) 0.122(5) Uani 0.232(7) 1 d PDU C 2
O12' O -0.078(3) 1.2861(12) 0.151(2) 0.141(6) Uani 0.232(7) 1 d PDU C 2
N9 N 0.2562(4) 0.3706(4) 0.2503(3) 0.0723(13) Uani 1 1 d . . .
H9C H 0.2641 0.4281 0.1965 0.087 Uiso 1 1 calc R . .
O1 O 0.0786(3) 0.7372(3) 0.2949(2) 0.0603(9) Uani 1 1 d . . .
O2 O 0.3688(3) 0.8441(3) 0.3227(2) 0.0524(8) Uani 1 1 d . . .
O3 O 0.3772(3) 0.6916(3) 0.1951(2) 0.0516(8) Uani 1 1 d . . .
O4 O 0.1014(3) 0.9878(3) 0.2628(2) 0.0614(9) Uani 1 1 d . . .
O7 O 0.4885(5) 0.7094(4) 0.4638(3) 0.1059(17) Uani 1 1 d . . .
O8 O 0.5208(4) 0.8244(5) 0.5199(3) 0.1059(16) Uani 1 1 d . . .
O13 O 0.2893(5) 0.5692(4) 0.1148(4) 0.1203(18) Uani 1 1 d . . .
H13A H 0.3183 0.6128 0.1247 0.180 Uiso 1 1 calc R . .
C39 C 0.2934(9) 0.5943(8) 0.0210(6) 0.132(3) Uani 1 1 d . . .
H39A H 0.3536 0.5375 -0.0024 0.198 Uiso 1 1 calc R . .
H39B H 0.3081 0.6694 -0.0095 0.198 Uiso 1 1 calc R . .
H39C H 0.2213 0.5938 0.0093 0.198 Uiso 1 1 calc R . .
O1W O 1.0000 0.5000 1.0000 0.205(12) Uani 0.50 2 d SPU D 1
H1WA H 0.9393 0.4758 1.0212 0.307 Uiso 0.25 1 d PR D 1
H1WB H 0.9932 0.5502 0.9482 0.307 Uiso 0.25 1 d PR D 1
O2W O 1.069(2) 0.449(2) 1.001(2) 0.163(12) Uani 0.25 1 d PU . 2
H2WB H 1.0255 0.4127 1.0446 0.244 Uiso 0.25 1 d PR . 2
H2WA H 1.0282 0.5027 0.9640 0.244 Uiso 0.25 1 d PR . 2

loop_
_atom_site_aniso_label
_atom_site_aniso_U_11
_atom_site_aniso_U_22
_atom_site_aniso_U_33
_atom_site_aniso_U_23
_atom_site_aniso_U_13
_atom_site_aniso_U_12
Tb1 0.04480(15) 0.04636(13) 0.03176(12) -0.00537(8) -0.00895(9) -0.01165(9)
C1 0.056(3) 0.051(3) 0.060(3) -0.020(2) -0.014(3) -0.012(2)
C2 0.054(3) 0.065(3) 0.068(4) -0.020(3) -0.014(3) -0.020(3)
C3 0.053(4) 0.069(4) 0.111(6) -0.031(4) -0.014(4) -0.021(3)
C4 0.076(5) 0.085(4) 0.096(5) -0.024(4) -0.041(4) -0.022(3)
C5 0.074(4) 0.072(4) 0.075(4) -0.017(3) -0.034(3) -0.014(3)
C6 0.064(4) 0.056(3) 0.059(3) -0.014(2) -0.026(3) -0.011(3)
C7 0.075(4) 0.056(3) 0.042(3) -0.008(2) -0.024(3) -0.007(3)
C8 0.069(4) 0.066(3) 0.032(3) 0.000(2) -0.013(2) -0.016(3)
C9 0.073(4) 0.053(3) 0.037(3) 0.010(2) -0.018(3) -0.016(2)
C10 0.063(3) 0.047(3) 0.039(3) -0.001(2) -0.005(2) -0.019(2)
C11 0.049(3) 0.046(2) 0.046(3) -0.006(2) -0.005(2) -0.015(2)
C12 0.070(4) 0.061(3) 0.055(3) -0.007(2) -0.001(3) -0.027(3)
C13 0.072(4) 0.076(4) 0.080(4) -0.007(3) -0.015(3) -0.043(3)
C14 0.058(3) 0.072(3) 0.075(4) -0.015(3) -0.024(3) -0.022(3)
C15 0.048(3) 0.055(3) 0.047(3) -0.009(2) -0.010(2) -0.014(2)
C16 0.046(3) 0.044(2) 0.042(3) -0.0119(19) -0.010(2) -0.009(2)
C17 0.053(3) 0.041(2) 0.042(3) -0.0136(19) -0.008(2) -0.013(2)
C18 0.058(3) 0.045(3) 0.054(3) -0.011(2) -0.011(3) -0.011(2)
C19 0.054(3) 0.065(3) 0.073(4) -0.024(3) -0.007(3) -0.011(3)
C20 0.064(4) 0.060(3) 0.080(4) -0.013(3) -0.028(3) -0.002(3)
C21 0.072(4) 0.046(3) 0.064(4) -0.001(2) -0.031(3) -0.005(3)
C22 0.065(3) 0.040(2) 0.047(3) -0.005(2) -0.023(3) -0.010(2)
C23 0.076(4) 0.046(3) 0.040(3) 0.000(2) -0.021(3) -0.021(3)
C24 0.071(4) 0.077(3) 0.034(3) 0.004(2) -0.011(3) -0.032(3)
C25 0.074(4) 0.093(4) 0.029(3) -0.009(3) -0.007(3) -0.030(3)
C26 0.074(4) 0.097(4) 0.046(3) -0.030(3) 0.003(3) -0.038(4)
C27 0.055(3) 0.080(4) 0.063(4) -0.038(3) -0.004(3) -0.014(3)
C28 0.064(4) 0.120(6) 0.096(5) -0.062(5) 0.009(4) -0.022(4)
C29 0.053(4) 0.109(6) 0.148(8) -0.079(6) -0.003(5) -0.002(4)
C30 0.059(4) 0.095(5) 0.150(8) -0.075(5) -0.038(5) 0.008(4)
C31 0.069(4) 0.070(4) 0.097(5) -0.049(4) -0.036(4) 0.009(3)
C32 0.054(3) 0.064(3) 0.073(4) -0.040(3) -0.019(3) -0.003(3)
C33 0.095(5) 0.110(5) 0.105(6) -0.069(5) 0.003(4) -0.033(4)
C34 0.164(9) 0.079(5) 0.199(11) -0.047(6) 0.069(8) -0.057(6)
C35 0.152(8) 0.092(5) 0.096(6) -0.051(5) 0.019(6) -0.042(5)
C36 0.109(8) 0.133(8) 0.214(13) -0.068(8) -0.012(8) -0.005(6)
C37 0.145(8) 0.121(6) 0.132(8) -0.041(6) -0.065(7) -0.035(6)
C38 0.093(6) 0.123(7) 0.255(13) -0.099(8) -0.079(8) 0.009(5)
N1 0.055(3) 0.059(2) 0.037(2) -0.0090(18) -0.0140(19) -0.0111(19)
N2 0.057(3) 0.045(2) 0.038(2) -0.0051(16) -0.0110(19) -0.0096(19)
N3 0.059(3) 0.049(2) 0.037(2) -0.0003(17) -0.0126(19) -0.020(2)
N4 0.055(3) 0.072(3) 0.040(2) -0.020(2) -0.002(2) -0.019(2)
N5 0.063(3) 0.106(4) 0.080(3) -0.014(3) -0.007(2) -0.041(3)
O5 0.071(4) 0.182(9) 0.072(5) 0.014(5) -0.012(4) -0.035(5)
O6 0.100(5) 0.121(7) 0.086(5) -0.014(6) 0.009(4) 0.000(5)
N5' 0.063(3) 0.106(4) 0.080(3) -0.014(3) -0.007(2) -0.041(3)
O5' 0.092(8) 0.138(9) 0.067(7) -0.024(7) 0.002(6) -0.068(7)
O6' 0.096(8) 0.121(10) 0.112(9) 0.000(9) -0.006(7) -0.069(7)
N6 0.055(3) 0.099(4) 0.052(3) -0.003(3) -0.020(2) -0.025(3)
N7 0.074(3) 0.076(3) 0.051(3) -0.013(2) -0.005(2) -0.018(2)
O9 0.117(4) 0.122(5) 0.072(4) 0.006(3) -0.005(3) -0.061(3)
O10 0.088(3) 0.128(4) 0.044(3) -0.015(3) -0.014(2) -0.019(3)
N7' 0.074(3) 0.076(3) 0.051(3) -0.013(2) -0.005(2) -0.018(2)
O9' 0.086(11) 0.093(9) 0.045(10) 0.003(9) 0.003(9) -0.001(8)
O10' 0.106(10) 0.105(10) 0.056(8) -0.016(7) 0.011(9) -0.015(9)
N8 0.108(4) 0.097(4) 0.109(4) -0.026(3) -0.050(4) 0.031(4)
O11 0.128(5) 0.108(5) 0.117(6) 0.004(4) -0.034(5) 0.003(4)
O12 0.159(6) 0.180(7) 0.125(6) -0.028(5) -0.077(5) 0.009(5)
N8' 0.108(4) 0.097(4) 0.109(4) -0.026(3) -0.050(4) 0.031(4)
O11' 0.139(10) 0.115(9) 0.093(9) -0.025(6) -0.050(8) 0.015(9)
O12' 0.155(10) 0.098(6) 0.131(10) -0.019(8) -0.031(9) 0.012(9)
N9 0.098(4) 0.065(3) 0.057(3) -0.018(2) -0.011(3) -0.024(3)
O1 0.063(2) 0.082(2) 0.043(2) -0.0070(17) -0.0160(17) -0.0333(19)
O2 0.059(2) 0.0626(19) 0.0362(18) 0.0025(14) -0.0156(16) -0.0273(17)
O3 0.055(2) 0.0529(18) 0.0365(18) -0.0069(14) -0.0129(15) -0.0004(16)
O4 0.061(2) 0.061(2) 0.049(2) -0.0145(17) -0.0071(18) 0.0009(17)
O7 0.143(4) 0.091(3) 0.086(3) 0.034(3) -0.065(3) -0.062(3)
O8 0.104(4) 0.163(5) 0.062(3) -0.032(3) -0.016(3) -0.047(3)
O13 0.174(6) 0.094(3) 0.107(4) -0.018(3) -0.038(4) -0.052(3)
C39 0.176(9) 0.142(8) 0.094(7) -0.038(6) -0.040(6) -0.043(7)
O1W 0.150(17) 0.181(18) 0.182(18) 0.000(14) -0.025(15) 0.040(13)
O2W 0.139(18) 0.142(17) 0.153(18) -0.026(14) 0.046(15) -0.034(15)

loop_
_atom_type_symbol
_atom_type_description
_atom_type_scat_dispersion_real
_atom_type_scat_dispersion_imag
_atom_type_scat_source
C C 0.0033 0.0016 'International Tables Vol C Tables 4.2.6.8 and 6.1.1.4'
Tb Tb -0.1723 4.1537 'International Tables Vol C Tables 4.2.6.8 and 6.1.1.4'
N N 0.0061 0.0033 'International Tables Vol C Tables 4.2.6.8 and 6.1.1.4'
O O 0.0106 0.0060 'International Tables Vol C Tables 4.2.6.8 and 6.1.1.4'
H H 0.0000 0.0000 'International Tables Vol C Tables 4.2.6.8 and 6.1.1.4'

loop_
_geom_angle_atom_site_label_1
_geom_angle_atom_site_label_2
_geom_angle_atom_site_label_3
_geom_angle
_geom_angle_site_symmetry_1
O2 Tb1 O1 149.73(12) .
O2 Tb1 O4 98.65(13) .
O1 Tb1 O4 86.80(14) .
O2 Tb1 O3 87.61(13) .
O1 Tb1 O3 102.21(13) .
O4 Tb1 O3 150.53(12) .
O2 Tb1 N1 138.63(12) .
O1 Tb1 N1 71.59(13) .
O4 Tb1 N1 80.49(13) .
O3 Tb1 N1 76.06(12) .
O2 Tb1 N3 76.62(12) .
O1 Tb1 N3 79.78(13) .
O4 Tb1 N3 138.81(13) .
O3 Tb1 N3 70.65(13) .
N1 Tb1 N3 129.70(13) .
O2 Tb1 N4 79.86(13) .
O1 Tb1 N4 73.76(13) .
O4 Tb1 N4 71.23(13) .
O3 Tb1 N4 138.17(12) .
N1 Tb1 N4 135.98(14) .
N3 Tb1 N4 67.65(14) .
O2 Tb1 N2 71.61(12) .
O1 Tb1 N2 138.08(12) .
O4 Tb1 N2 75.83(13) .
O3 Tb1 N2 79.00(12) .
N1 Tb1 N2 68.10(13) .
N3 Tb1 N2 136.52(13) .
N4 Tb1 N2 132.01(13) .
O1 C1 C6 123.2(5) .
O1 C1 C2 123.2(5) .
C6 C1 C2 113.6(5) .
C3 C2 N5 117.0(5) .
C3 C2 C1 123.3(6) .
N5 C2 C1 119.7(5) .
C4 C3 C2 120.7(6) .
C4 C3 H3 119.7 .
C2 C3 H3 119.7 .
C3 C4 C5 118.3(5) .
C3 C4 H4 120.8 .
C5 C4 H4 120.8 .
C4 C5 C6 123.1(6) .
C4 C5 H5 118.4 .
C6 C5 H5 118.4 .
C5 C6 C1 120.8(5) .
C5 C6 C7 117.3(5) .
C1 C6 C7 121.9(5) .
N1 C7 C6 128.1(5) .
N1 C7 H7 115.9 .
C6 C7 H7 115.9 .
N1 C8 C9 108.9(4) .
N1 C8 H8A 109.9 .
C9 C8 H8A 109.9 .
N1 C8 H8B 109.9 .
C9 C8 H8B 109.9 .
H8A C8 H8B 108.3 .
N2 C9 C8 109.7(4) .
N2 C9 H9A 109.7 .
C8 C9 H9A 109.7 .
N2 C9 H9B 109.7 .
C8 C9 H9B 109.7 .
H9A C9 H9B 108.2 .
N2 C10 C11 128.7(4) .
N2 C10 H10 115.6 .
C11 C10 H10 115.6 .
C12 C11 C16 120.2(5) .
C12 C11 C10 117.5(4) .
C16 C11 C10 122.2(4) .
C13 C12 C11 122.8(5) .
C13 C12 H12 118.6 .
C11 C12 H12 118.6 .
C14 C13 C12 118.3(5) .
C14 C13 H13 120.9 .
C12 C13 H13 120.9 .
C13 C14 C15 120.6(5) .
C13 C14 H14 119.7 .
C15 C14 H14 119.7 .
C14 C15 C16 123.7(5) .
C14 C15 N6 117.7(5) .
C16 C15 N6 118.5(4) .
O2 C16 C11 123.0(4) .
O2 C16 C15 122.8(4) .
C11 C16 C15 114.2(4) .
O3 C17 C18 123.6(4) .
O3 C17 C22 122.3(4) .
C18 C17 C22 114.1(4) .
C19 C18 C17 124.3(5) .
C19 C18 N7 115.9(5) .
C17 C18 N7 119.7(4) .
C20 C19 C18 119.8(5) .
C20 C19 H19 120.1 .
C18 C19 H19 120.1 .
C19 C20 C21 118.2(5) .
C19 C20 H20 120.9 .
C21 C20 H20 120.9 .
C20 C21 C22 124.0(5) .
C20 C21 H21 118.0 .
C22 C21 H21 118.0 .
C21 C22 C17 119.6(5) .
C21 C22 C23 118.2(5) .
C17 C22 C23 122.3(4) .
N3 C23 C22 127.5(4) .
N3 C23 H23 116.2 .
C22 C23 H23 116.2 .
N3 C24 C25 108.6(4) .
N3 C24 H24A 110.0 .
C25 C24 H24A 110.0 .
N3 C24 H24B 110.0 .
C25 C24 H24B 110.0 .
H24A C24 H24B 108.4 .
N4 C25 C24 108.8(4) .
N4 C25 H25A 109.9 .
C24 C25 H25A 109.9 .
N4 C25 H25B 109.9 .
C24 C25 H25B 109.9 .
H25A C25 H25B 108.3 .
N4 C26 C27 127.8(5) .
N4 C26 H26 116.1 .
C27 C26 H26 116.1 .
C28 C27 C32 118.5(6) .
C28 C27 C26 119.2(6) .
C32 C27 C26 122.2(5) .
C29 C28 C27 124.5(8) .
C29 C28 H28 117.7 .
C27 C28 H28 117.7 .
C30 C29 C28 118.3(7) .
C30 C29 H29 120.9 .
C28 C29 H29 120.9 .
C29 C30 C31 120.0(7) .
C29 C30 H30 120.0 .
C31 C30 H30 120.0 .
C30 C31 C32 123.8(7) .
C30 C31 N8 117.6(7) .
C32 C31 N8 118.5(6) .
O4 C32 C31 122.2(6) .
O4 C32 C27 123.0(5) .
C31 C32 C27 114.8(5) .
C34 C33 N9 115.6(7) .
C34 C33 H33A 108.4 .
N9 C33 H33A 108.4 .
C34 C33 H33B 108.4 .
N9 C33 H33B 108.4 .
H33A C33 H33B 107.4 .
C33 C34 H34A 109.5 .
C33 C34 H34B 109.5 .
H34A C34 H34B 109.5 .
C33 C34 H34C 109.5 .
H34A C34 H34C 109.5 .
H34B C34 H34C 109.5 .
C36 C35 N9 113.7(7) .
C36 C35 H35A 108.8 .
N9 C35 H35A 108.8 .
C36 C35 H35B 108.8 .
N9 C35 H35B 108.8 .
H35A C35 H35B 107.7 .
C35 C36 H36A 109.5 .
C35 C36 H36B 109.5 .
H36A C36 H36B 109.5 .
C35 C36 H36C 109.5 .
H36A C36 H36C 109.5 .
H36B C36 H36C 109.5 .
N9 C37 C38 111.8(7) .
N9 C37 H37A 109.3 .
C38 C37 H37A 109.3 .
N9 C37 H37B 109.3 .
C38 C37 H37B 109.3 .
H37A C37 H37B 107.9 .
C37 C38 H38A 109.5 .
C37 C38 H38B 109.5 .
H38A C38 H38B 109.5 .
C37 C38 H38C 109.5 .
H38A C38 H38C 109.5 .
H38B C38 H38C 109.5 .
C7 N1 C8 116.4(4) .
C7 N1 Tb1 130.4(3) .
C8 N1 Tb1 113.0(3) .
C10 N2 C9 117.1(4) .
C10 N2 Tb1 130.3(3) .
C9 N2 Tb1 112.5(3) .
C23 N3 C24 117.3(4) .
C23 N3 Tb1 127.9(3) .
C24 N3 Tb1 112.9(3) .
C26 N4 C25 116.8(5) .
C26 N4 Tb1 127.8(4) .
C25 N4 Tb1 113.7(3) .
O6 N5 O5 119.7(9) .
O6 N5 C2 120.7(8) .
O5 N5 C2 118.9(7) .
O7 N6 O8 121.6(5) .
O7 N6 C15 120.3(5) .
O8 N6 C15 118.2(5) .
O9 N7 O10 120.0(6) .
O9 N7 C18 119.8(5) .
O10 N7 C18 120.0(5) .
O12 N8 O11 118.6(10) .
O12 N8 C31 120.3(9) .
O11 N8 C31 120.9(7) .
C33 N9 C37 114.9(6) .
C33 N9 C35 114.3(5) .
C37 N9 C35 108.7(6) .
C33 N9 H9C 106.1 .
C37 N9 H9C 106.1 .
C35 N9 H9C 106.1 .
C1 O1 Tb1 140.9(3) .
C16 O2 Tb1 143.8(3) .
C17 O3 Tb1 131.6(3) .
C32 O4 Tb1 136.7(3) .
C39 O13 H13A 109.5 .
O13 C39 H39A 109.5 .
O13 C39 H39B 109.5 .
H39A C39 H39B 109.5 .
O13 C39 H39C 109.5 .
H39A C39 H39C 109.5 .
H39B C39 H39C 109.5 .
H1WA O1W H1WB 109.2 .
H1WA O1W H2WB 74.0 .
H1WB O1W H2WB 154.0 .
H1WA O1W H2WA 128.1 .
H1WB O1W H2WA 48.8 .
H2WB O1W H2WA 108.2 .
O2W O2W H1WB 31.9 2_767
O2W O2W H2WB 76.9 2_767
H1WB O2W H2WB 106.3 .
O2W O2W H2WA 38.4 2_767
H1WB O2W H2WA 8.7 .
H2WB O2W H2WA 109.0 .

loop_
_geom_bond_atom_site_label_1
_geom_bond_atom_site_label_2
_geom_bond_distance
_geom_bond_site_symmetry_2
Tb1 O2 2.261(3) .
Tb1 O1 2.283(3) .
Tb1 O4 2.287(3) .
Tb1 O3 2.330(3) .
Tb1 N1 2.515(4) .
Tb1 N3 2.516(4) .
Tb1 N4 2.523(4) .
Tb1 N2 2.530(4) .
C1 O1 1.275(6) .
C1 C6 1.423(7) .
C1 C2 1.438(7) .
C2 C3 1.383(8) .
C2 N5 1.437(8) .
C3 C4 1.354(9) .
C3 H3 0.9300 .
C4 C5 1.374(9) .
C4 H4 0.9300 .
C5 C6 1.382(7) .
C5 H5 0.9300 .
C6 C7 1.448(8) .
C7 N1 1.282(6) .
C7 H7 0.9300 .
C8 N1 1.457(6) .
C8 C9 1.501(7) .
C8 H8A 0.9700 .
C8 H8B 0.9700 .
C9 N2 1.464(6) .
C9 H9A 0.9700 .
C9 H9B 0.9700 .
C10 N2 1.265(6) .
C10 C11 1.438(7) .
C10 H10 0.9300 .
C11 C12 1.381(7) .
C11 C16 1.419(6) .
C12 C13 1.374(8) .
C12 H12 0.9300 .
C13 C14 1.356(8) .
C13 H13 0.9300 .
C14 C15 1.361(7) .
C14 H14 0.9300 .
C15 C16 1.421(6) .
C15 N6 1.455(7) .
C16 O2 1.283(5) .
C17 O3 1.294(5) .
C17 C18 1.413(7) .
C17 C22 1.433(6) .
C18 C19 1.392(7) .
C18 N7 1.436(7) .
C19 C20 1.360(8) .
C19 H19 0.9300 .
C20 C21 1.367(8) .
C20 H20 0.9300 .
C21 C22 1.392(7) .
C21 H21 0.9300 .
C22 C23 1.447(7) .
C23 N3 1.260(6) .
C23 H23 0.9300 .
C24 N3 1.462(6) .
C24 C25 1.503(7) .
C24 H24A 0.9700 .
C24 H24B 0.9700 .
C25 N4 1.461(6) .
C25 H25A 0.9700 .
C25 H25B 0.9700 .
C26 N4 1.265(7) .
C26 C27 1.448(8) .
C26 H26 0.9300 .
C27 C28 1.401(8) .
C27 C32 1.423(8) .
C28 C29 1.358(10) .
C28 H28 0.9300 .
C29 C30 1.354(11) .
C29 H29 0.9300 .
C30 C31 1.387(9) .
C30 H30 0.9300 .
C31 C32 1.420(8) .
C31 N8 1.425(10) .
C32 O4 1.280(6) .
C33 C34 1.456(11) .
C33 N9 1.460(7) .
C33 H33A 0.9700 .
C33 H33B 0.9700 .
C34 H34A 0.9600 .
C34 H34B 0.9600 .
C34 H34C 0.9600 .
C35 C36 1.496(12) .
C35 N9 1.521(9) .
C35 H35A 0.9700 .
C35 H35B 0.9700 .
C36 H36A 0.9600 .
C36 H36B 0.9600 .
C36 H36C 0.9600 .
C37 N9 1.463(9) .
C37 C38 1.544(12) .
C37 H37A 0.9700 .
C37 H37B 0.9700 .
C38 H38A 0.9600 .
C38 H38B 0.9600 .
C38 H38C 0.9600 .
N5 O6 1.213(8) .
N5 O5 1.232(8) .
N6 O7 1.189(6) .
N6 O8 1.231(6) .
N7 O9 1.209(7) .
N7 O10 1.214(6) .
N8 O12 1.207(9) .
N8 O11 1.228(9) .
N9 H9C 0.9100 .
O13 C39 1.373(9) .
O13 H13A 0.8200 .
C39 H39A 0.9600 .
C39 H39B 0.9600 .
C39 H39C 0.9600 .
O1W H1WA 0.8489 .
O1W H1WB 0.8444 .
O2W O2W 1.80(5) 2_767
O2W H2WB 0.8461 .
O2W H2WA 0.8479 .

loop_
_geom_torsion_atom_site_label_1
_geom_torsion_atom_site_label_2
_geom_torsion_atom_site_label_3
_geom_torsion_atom_site_label_4
_geom_torsion
O1 C1 C2 C3 -174.6(5)
C6 C1 C2 C3 4.1(7)
O1 C1 C2 N5 7.3(8)
C6 C1 C2 N5 -174.0(5)
N5 C2 C3 C4 177.7(6)
C1 C2 C3 C4 -0.4(9)
C2 C3 C4 C5 -2.9(9)
C3 C4 C5 C6 2.5(9)
C4 C5 C6 C1 1.5(9)
C4 C5 C6 C7 -176.9(5)
O1 C1 C6 C5 174.2(5)
C2 C1 C6 C5 -4.5(7)
O1 C1 C6 C7 -7.4(8)
C2 C1 C6 C7 173.9(5)
C5 C6 C7 N1 176.2(5)
C1 C6 C7 N1 -2.2(8)
N1 C8 C9 N2 59.8(5)
N2 C10 C11 C12 -178.9(5)
N2 C10 C11 C16 -1.5(8)
C16 C11 C12 C13 -0.6(8)
C10 C11 C12 C13 176.9(5)
C11 C12 C13 C14 1.0(9)
C12 C13 C14 C15 1.1(9)
C13 C14 C15 C16 -3.8(9)
C13 C14 C15 N6 177.0(5)
C12 C11 C16 O2 176.6(4)
C10 C11 C16 O2 -0.8(7)
C12 C11 C16 C15 -1.7(7)
C10 C11 C16 C15 -179.1(4)
C14 C15 C16 O2 -174.4(5)
N6 C15 C16 O2 4.8(7)
C14 C15 C16 C11 4.0(7)
N6 C15 C16 C11 -176.8(4)
O3 C17 C18 C19 -179.5(5)
C22 C17 C18 C19 -1.0(7)
O3 C17 C18 N7 4.0(7)
C22 C17 C18 N7 -177.4(4)
C17 C18 C19 C20 2.6(8)
N7 C18 C19 C20 179.2(5)
C18 C19 C20 C21 -1.6(8)
C19 C20 C21 C22 -0.8(9)
C20 C21 C22 C17 2.4(8)
C20 C21 C22 C23 -178.9(5)
O3 C17 C22 C21 177.2(4)
C18 C17 C22 C21 -1.5(6)
O3 C17 C22 C23 -1.4(7)
C18 C17 C22 C23 179.9(4)
C21 C22 C23 N3 170.5(5)
C17 C22 C23 N3 -10.9(8)
N3 C24 C25 N4 59.9(6)
N4 C26 C27 C28 172.4(5)
N4 C26 C27 C32 -8.0(9)
C32 C27 C28 C29 -0.1(9)
C26 C27 C28 C29 179.5(6)
C27 C28 C29 C30 -1.1(11)
C28 C29 C30 C31 -0.4(10)
C29 C30 C31 C32 3.2(9)
C29 C30 C31 N8 -179.1(7)
C30 C31 C32 O4 176.5(5)
N8 C31 C32 O4 -1.3(8)
C30 C31 C32 C27 -4.2(8)
N8 C31 C32 C27 178.1(6)
C28 C27 C32 O4 -178.1(5)
C26 C27 C32 O4 2.4(8)
C28 C27 C32 C31 2.6(7)
C26 C27 C32 C31 -177.0(5)
C6 C7 N1 C8 -178.4(5)
C6 C7 N1 Tb1 -3.2(8)
C9 C8 N1 C7 129.9(5)
C9 C8 N1 Tb1 -46.1(4)
O2 Tb1 N1 C7 -171.9(4)
O1 Tb1 N1 C7 10.2(4)
O4 Tb1 N1 C7 -79.6(4)
O3 Tb1 N1 C7 118.4(4)
N3 Tb1 N1 C7 68.9(5)
N4 Tb1 N1 C7 -29.6(5)
N2 Tb1 N1 C7 -158.0(5)
O2 Tb1 N1 C8 3.4(4)
O1 Tb1 N1 C8 -174.5(3)
O4 Tb1 N1 C8 95.7(3)
O3 Tb1 N1 C8 -66.3(3)
N3 Tb1 N1 C8 -115.8(3)
N4 Tb1 N1 C8 145.7(3)
N2 Tb1 N1 C8 17.3(3)
C11 C10 N2 C9 177.6(5)
C11 C10 N2 Tb1 -1.0(8)
C8 C9 N2 C10 137.7(5)
C8 C9 N2 Tb1 -43.5(5)
O2 Tb1 N2 C10 3.3(4)
O1 Tb1 N2 C10 176.1(4)
O4 Tb1 N2 C10 107.6(4)
O3 Tb1 N2 C10 -87.8(4)
N1 Tb1 N2 C10 -167.1(4)
N3 Tb1 N2 C10 -41.9(5)
N4 Tb1 N2 C10 60.0(5)
O2 Tb1 N2 C9 -175.4(3)
O1 Tb1 N2 C9 -2.6(4)
O4 Tb1 N2 C9 -71.1(3)
O3 Tb1 N2 C9 93.5(3)
N1 Tb1 N2 C9 14.2(3)
N3 Tb1 N2 C9 139.4(3)
N4 Tb1 N2 C9 -118.7(3)
C22 C23 N3 C24 -177.5(4)
C22 C23 N3 Tb1 -13.9(7)
C25 C24 N3 C23 118.5(5)
C25 C24 N3 Tb1 -47.4(5)
O2 Tb1 N3 C23 -61.5(4)
O1 Tb1 N3 C23 137.6(4)
O4 Tb1 N3 C23 -149.4(4)
O3 Tb1 N3 C23 30.7(4)
N1 Tb1 N3 C23 82.1(4)
N4 Tb1 N3 C23 -145.9(4)
N2 Tb1 N3 C23 -17.7(5)
O2 Tb1 N3 C24 102.7(3)
O1 Tb1 N3 C24 -58.2(3)
O4 Tb1 N3 C24 14.8(4)
O3 Tb1 N3 C24 -165.2(3)
N1 Tb1 N3 C24 -113.7(3)
N4 Tb1 N3 C24 18.3(3)
N2 Tb1 N3 C24 146.4(3)
C27 C26 N4 C25 -178.9(5)
C27 C26 N4 Tb1 -14.5(8)
C24 C25 N4 C26 123.3(5)
C24 C25 N4 Tb1 -43.2(5)
O2 Tb1 N4 C26 129.4(5)
O1 Tb1 N4 C26 -65.5(4)
O4 Tb1 N4 C26 26.6(4)
O3 Tb1 N4 C26 -155.8(4)
N1 Tb1 N4 C26 -26.3(5)
N3 Tb1 N4 C26 -151.0(5)
N2 Tb1 N4 C26 75.8(5)
O2 Tb1 N4 C25 -65.8(3)
O1 Tb1 N4 C25 99.2(3)
O4 Tb1 N4 C25 -168.7(4)
O3 Tb1 N4 C25 8.9(4)
N1 Tb1 N4 C25 138.4(3)
N3 Tb1 N4 C25 13.8(3)
N2 Tb1 N4 C25 -119.5(3)
C3 C2 N5 O6 -31.1(11)
C1 C2 N5 O6 147.1(9)
C3 C2 N5 O5 139.7(9)
C1 C2 N5 O5 -42.1(10)
C14 C15 N6 O7 -142.5(6)
C16 C15 N6 O7 38.2(8)
C14 C15 N6 O8 37.6(7)
C16 C15 N6 O8 -141.7(5)
C19 C18 N7 O9 -34.1(8)
C17 C18 N7 O9 142.7(6)
C19 C18 N7 O10 141.2(6)
C17 C18 N7 O10 -42.0(8)
C30 C31 N8 O12 -36.5(11)
C32 C31 N8 O12 141.3(9)
C30 C31 N8 O11 137.8(8)
C32 C31 N8 O11 -44.4(11)
C34 C33 N9 C37 66.5(9)
C34 C33 N9 C35 -60.2(10)
C38 C37 N9 C33 60.3(9)
C38 C37 N9 C35 -170.1(7)
C36 C35 N9 C33 -51.5(9)
C36 C35 N9 C37 178.6(7)
C6 C1 O1 Tb1 27.6(8)
C2 C1 O1 Tb1 -153.8(4)
O2 Tb1 O1 C1 158.6(5)
O4 Tb1 O1 C1 56.9(5)
O3 Tb1 O1 C1 -94.8(5)
N1 Tb1 O1 C1 -24.2(5)
N3 Tb1 O1 C1 -162.2(5)
N4 Tb1 O1 C1 128.2(5)
N2 Tb1 O1 C1 -7.7(6)
C11 C16 O2 Tb1 7.2(8)
C15 C16 O2 Tb1 -174.6(3)
O1 Tb1 O2 C16 -177.4(4)
O4 Tb1 O2 C16 -78.9(5)
O3 Tb1 O2 C16 72.2(5)
N1 Tb1 O2 C16 6.5(6)
N3 Tb1 O2 C16 142.9(5)
N4 Tb1 O2 C16 -147.9(5)
N2 Tb1 O2 C16 -7.0(5)
C18 C17 O3 Tb1 -138.4(4)
C22 C17 O3 Tb1 43.1(6)
O2 Tb1 O3 C17 30.1(4)
O1 Tb1 O3 C17 -121.0(4)
O4 Tb1 O3 C17 133.6(4)
N1 Tb1 O3 C17 171.8(4)
N3 Tb1 O3 C17 -46.5(4)
N4 Tb1 O3 C17 -41.8(5)
N2 Tb1 O3 C17 101.9(4)
C31 C32 O4 Tb1 -148.3(4)
C27 C32 O4 Tb1 32.4(7)
O2 Tb1 O4 C32 -113.9(5)
O1 Tb1 O4 C32 36.1(5)
O3 Tb1 O4 C32 145.5(4)
N1 Tb1 O4 C32 108.0(5)
N3 Tb1 O4 C32 -34.4(5)
N4 Tb1 O4 C32 -37.8(5)
N2 Tb1 O4 C32 177.6(5)
